data_7211181
loop_
_publ_author_name
'Yi, Fei-Yan'
'Dang, Song'
'Yang, Weiting'
'Sun, Zhong-Ming'

_publ_section_title
;
 Construction of porous Mn(ii)-based metal--organic frameworks by flexible
 hexacarboxylic acid and rigid coligands
;
_journal_issue 41
_journal_name_full CrystEngComm
_journal_page_first 8320
_journal_paper_doi 10.1039/c3ce41406j
_journal_volume 15
_journal_year 2013
_chemical_formula_sum 'C64 H54 Mn3 N4 O21'
_chemical_formula_weight 1379.93
_chemical_name_systematic
; 
 ? 
;
_space_group_IT_number 43
_symmetry_cell_setting orthorhombic
_symmetry_space_group_name_Hall 'F 2 -2d'
_symmetry_space_group_name_H-M 'F d d 2'
_atom_sites_solution_hydrogens geom
_atom_sites_solution_primary direct
_atom_sites_solution_secondary difmap
_audit_creation_method SHELXL-97
_cell_angle_alpha 90.00
_cell_angle_beta 90.00
_cell_angle_gamma 90.00
_cell_formula_units_Z 16
_cell_length_a 47.138(12)
_cell_length_b 75.02(2)
_cell_length_c 10.521(3)
_cell_measurement_temperature 273(2)
_cell_measurement_theta_max 26.29
_cell_measurement_theta_min 1.02
_cell_volume 37205(17)
_computing_structure_refinement 'SHELXL-97 (Sheldrick, 1997)'
_computing_structure_solution 'SHELXS-97 (Sheldrick, 1990)'
_diffrn_ambient_temperature 273(2)
_diffrn_measured_fraction_theta_full 0.989
_diffrn_measured_fraction_theta_max 0.989
_diffrn_radiation_monochromator graphite
_diffrn_radiation_source 'fine-focus sealed tube'
_diffrn_radiation_type MoK\a
_diffrn_radiation_wavelength 0.71073
_diffrn_reflns_av_R_equivalents 0.0992
_diffrn_reflns_av_sigmaI/netI 0.1496
_diffrn_reflns_limit_h_max 58
_diffrn_reflns_limit_h_min -43
_diffrn_reflns_limit_k_max 92
_diffrn_reflns_limit_k_min -91
_diffrn_reflns_limit_l_max 13
_diffrn_reflns_limit_l_min -11
_diffrn_reflns_number 51652
_diffrn_reflns_theta_full 26.29
_diffrn_reflns_theta_max 26.29
_diffrn_reflns_theta_min 1.02
_exptl_absorpt_coefficient_mu 0.455
_exptl_absorpt_correction_T_max 0.7453
_exptl_absorpt_correction_T_min 0.5599
_exptl_absorpt_correction_type multi-scan
_exptl_absorpt_process_details 'Sheldrick, G. M. (2008). SADABS'
_exptl_crystal_colour colorless
_exptl_crystal_density_diffrn 0.985
_exptl_crystal_density_method 'not measured'
_exptl_crystal_description brick
_exptl_crystal_F_000 11344
_exptl_crystal_size_max 0.37
_exptl_crystal_size_mid 0.12
_exptl_crystal_size_min 0.05
_platon_squeeze_details
;
;
_refine_diff_density_max 0.577
_refine_diff_density_min -0.369
_refine_diff_density_rms 0.078
_refine_ls_abs_structure_details 'Flack H D (1983), Acta Cryst. A39, 876-881'
_refine_ls_abs_structure_Flack -0.054(19)
_refine_ls_extinction_method none
_refine_ls_goodness_of_fit_ref 1.066
_refine_ls_hydrogen_treatment constr
_refine_ls_matrix_type full
_refine_ls_number_parameters 804
_refine_ls_number_reflns 17282
_refine_ls_number_restraints 1
_refine_ls_restrained_S_all 1.066
_refine_ls_R_factor_all 0.1240
_refine_ls_R_factor_gt 0.0696
_refine_ls_shift/su_max 0.054
_refine_ls_shift/su_mean 0.003
_refine_ls_structure_factor_coef Fsqd
_refine_ls_weighting_details 'calc w=1/[\s^2^(Fo^2^)+(0.0349P)^2^+0.0000P] where P=(Fo^2^+2Fc^2^)/3'
_refine_ls_weighting_scheme calc
_refine_ls_wR_factor_gt 0.1448
_refine_ls_wR_factor_ref 0.1593
_reflns_number_gt 8708
_reflns_number_total 17282
_reflns_threshold_expression >2sigma(I)
_cod_data_source_file c3ce41406j.txt
_cod_data_source_block 3
_cod_depositor_comments
;
The following automatic conversions were performed:

'_symmetry_cell_setting' value 'Orthorhombic' changed to
'orthorhombic' according to
/home/saulius/struct/CIF-dictionaries/cif_core.dic dictionary named
'cif_core.dic' version 2.4.2 from 2011-04-26.

Automatic conversion script
Id: cif_fix_values 1891 2012-01-12 08:04:46Z andrius 
;
_cod_original_cell_volume 37203(17)
_cod_original_sg_symbol_H-M Fdd2
_cod_database_code 7211181

loop_
_symmetry_equiv_pos_as_xyz
'x, y, z'
'-x, -y, z'
'x+1/4, -y+1/4, z+1/4'
'-x+1/4, y+1/4, z+1/4'
'x, y+1/2, z+1/2'
'-x, -y+1/2, z+1/2'
'x+1/4, -y+3/4, z+3/4'
'-x+1/4, y+3/4, z+3/4'
'x+1/2, y, z+1/2'
'-x+1/2, -y, z+1/2'
'x+3/4, -y+1/4, z+3/4'
'-x+3/4, y+1/4, z+3/4'
'x+1/2, y+1/2, z'
'-x+1/2, -y+1/2, z'
'x+3/4, -y+3/4, z+1/4'
'-x+3/4, y+3/4, z+1/4'

loop_
_atom_site_label
_atom_site_type_symbol
_atom_site_fract_x
_atom_site_fract_y
_atom_site_fract_z
_atom_site_U_iso_or_equiv
_atom_site_adp_type
_atom_site_occupancy
_atom_site_symmetry_multiplicity
_atom_site_calc_flag
_atom_site_refinement_flags
Mn1 Mn 0.131728(18) 0.206622(12) -0.05233(9) 0.0468(2) Uani 1 1 d .
Mn2 Mn 0.133990(17) 0.191262(11) 0.26682(8) 0.0410(2) Uani 1 1 d .
Mn3 Mn 0.165192(17) 0.181714(11) 0.54772(8) 0.0423(2) Uani 1 1 d .
N1 N 0.21093(10) 0.18549(7) 0.5664(5) 0.0566(14) Uani 1 1 d .
N2 N 0.25244(11) 0.19494(7) 0.6391(6) 0.0719(18) Uani 1 1 d .
N3 N 0.14454(12) 0.23590(7) -0.0799(6) 0.0677(16) Uani 1 1 d .
N4 N 0.16711(11) 0.25950(7) -0.1444(5) 0.0623(15) Uani 1 1 d .
O1 O 0.14227(8) 0.06584(6) -0.0440(4) 0.0668(13) Uani 1 1 d .
O1W O 0.11951(10) 0.20902(6) -0.2465(4) 0.0762(14) Uani 1 1 d .
H1WB H 0.1358 0.2122 -0.2964 0.114 Uiso 1 1 d R
H1WA H 0.1053 0.2181 -0.2543 0.114 Uiso 1 1 d R
O2 O 0.09292(11) 0.09676(6) -0.0703(5) 0.0807(15) Uani 1 1 d .
O2W O 0.16718(9) 0.17417(6) 0.7477(4) 0.0617(12) Uani 1 1 d .
H2WA H 0.1663 0.1847 0.7994 0.093 Uiso 1 1 d R
H2WB H 0.1847 0.1681 0.7635 0.093 Uiso 1 1 d R
O3 O 0.04170(8) 0.06496(7) -0.0384(4) 0.0696(13) Uani 1 1 d .
O4 O 0.08986(10) 0.03493(5) -0.0049(5) 0.0771(14) Uani 1 1 d .
O5 O 0.18512(9) 0.09966(6) 0.0316(5) 0.0681(12) Uani 1 1 d .
O6 O 0.24238(8) 0.07455(7) -0.0293(4) 0.0682(14) Uani 1 1 d .
O7 O 0.20227(10) 0.03890(6) -0.0635(5) 0.0874(17) Uani 1 1 d .
O8 O 0.11577(9) 0.17423(6) 0.1286(4) 0.0586(12) Uani 1 1 d .
O9 O 0.12189(8) 0.17889(5) -0.0774(4) 0.0517(11) Uani 1 1 d .
O10 O -0.08774(8) 0.04879(6) -0.1378(4) 0.0498(10) Uani 1 1 d .
O11 O -0.07161(8) 0.04954(6) -0.3295(4) 0.0545(11) Uani 1 1 d .
O12 O 0.08536(10) -0.03325(6) 0.3510(5) 0.0684(13) Uani 1 1 d .
O13 O 0.09047(8) -0.04549(5) 0.1666(4) 0.0520(11) Uani 1 1 d .
O14 O 0.17040(10) 0.15461(6) 0.4822(5) 0.0710(14) Uani 1 1 d .
O15 O 0.16475(9) 0.17164(6) 0.3214(5) 0.0679(14) Uani 1 1 d .
O16 O 0.37164(9) 0.06957(6) -0.1619(4) 0.0625(13) Uani 1 1 d .
O17 O 0.35365(9) 0.07006(6) -0.3558(5) 0.0602(12) Uani 1 1 d .
O18 O 0.14173(9) -0.03556(6) 0.0019(5) 0.0662(13) Uani 1 1 d .
O19 O 0.15280(8) -0.03503(6) -0.2032(5) 0.0584(11) Uani 1 1 d .
C1 C 0.09259(12) 0.06585(8) -0.0402(6) 0.0515(16) Uani 1 1 d .
C2 C 0.09249(13) 0.08393(7) 0.0305(7) 0.0569(17) Uani 1 1 d .
H2A H 0.0756 0.0852 0.0821 0.068 Uiso 1 1 calc R
H2B H 0.1091 0.0851 0.0844 0.068 Uiso 1 1 calc R
C3 C 0.06609(12) 0.06421(8) -0.1231(7) 0.0557(17) Uani 1 1 d .
H3A H 0.0653 0.0739 -0.1841 0.067 Uiso 1 1 calc R
H3B H 0.0663 0.0530 -0.1692 0.067 Uiso 1 1 calc R
C4 C 0.09285(13) 0.05134(7) 0.0630(6) 0.0543(17) Uani 1 1 d .
H4A H 0.1105 0.0516 0.1101 0.065 Uiso 1 1 calc R
H4B H 0.0773 0.0530 0.1220 0.065 Uiso 1 1 calc R
C5 C 0.11784(12) 0.06418(9) -0.1170(7) 0.0571(17) Uani 1 1 d .
H5A H 0.1178 0.0527 -0.1588 0.068 Uiso 1 1 calc R
H5B H 0.1177 0.0733 -0.1823 0.068 Uiso 1 1 calc R
C6 C 0.19231(12) 0.06946(8) -0.0272(6) 0.0458(15) Uani 1 1 d .
C7 C 0.18816(13) 0.08288(8) 0.0781(6) 0.0546(17) Uani 1 1 d .
H7A H 0.1714 0.0797 0.1269 0.065 Uiso 1 1 calc R
H7B H 0.2044 0.0825 0.1348 0.065 Uiso 1 1 calc R
C8 C 0.21834(12) 0.07411(10) -0.1090(7) 0.066(2) Uani 1 1 d .
H8A H 0.2209 0.0652 -0.1750 0.080 Uiso 1 1 calc R
H8B H 0.2157 0.0856 -0.1492 0.080 Uiso 1 1 calc R
C9 C 0.19626(14) 0.05145(9) 0.0306(8) 0.077(2) Uani 1 1 d .
H9A H 0.2117 0.0518 0.0914 0.092 Uiso 1 1 calc R
H9B H 0.1792 0.0480 0.0755 0.092 Uiso 1 1 calc R
C10 C 0.16749(12) 0.06987(10) -0.1187(8) 0.074(2) Uani 1 1 d .
H10A H 0.1658 0.0815 -0.1577 0.089 Uiso 1 1 calc R
H10B H 0.1700 0.0611 -0.1853 0.089 Uiso 1 1 calc R
C11 C 0.09798(13) 0.11413(9) -0.0405(7) 0.0575(17) Uani 1 1 d .
C12 C 0.09780(15) 0.12104(9) 0.0763(7) 0.067(2) Uani 1 1 d .
H12A H 0.0937 0.1138 0.1456 0.081 Uiso 1 1 calc R
C13 C 0.10367(14) 0.13906(9) 0.0954(6) 0.0609(18) Uani 1 1 d .
H13A H 0.1043 0.1437 0.1773 0.073 Uiso 1 1 calc R
C14 C 0.10836(12) 0.14972(8) -0.0055(6) 0.0514(16) Uani 1 1 d .
C15 C 0.10912(15) 0.14302(9) -0.1263(7) 0.0641(19) Uani 1 1 d .
H15A H 0.1131 0.1503 -0.1957 0.077 Uiso 1 1 calc R
C16 C 0.10384(16) 0.12511(9) -0.1415(7) 0.076(2) Uani 1 1 d .
H16A H 0.1043 0.1203 -0.2229 0.091 Uiso 1 1 calc R
C17 C 0.11623(12) 0.16932(8) 0.0186(7) 0.0490(15) Uani 1 1 d .
C18 C 0.01593(13) 0.06180(9) -0.0897(7) 0.0551(17) Uani 1 1 d .
C19 C -0.00601(14) 0.05995(10) -0.0059(7) 0.070(2) Uani 1 1 d .
H19A H -0.0023 0.0613 0.0804 0.084 Uiso 1 1 calc R
C20 C -0.03245(13) 0.05629(8) -0.0424(6) 0.0546(17) Uani 1 1 d .
H20A H -0.0467 0.0545 0.0174 0.065 Uiso 1 1 calc R
C21 C -0.03819(13) 0.05523(8) -0.1688(6) 0.0495(16) Uani 1 1 d .
C22 C -0.01659(14) 0.05751(10) -0.2555(7) 0.071(2) Uani 1 1 d .
H22A H -0.0202 0.0568 -0.3423 0.085 Uiso 1 1 calc R
C23 C 0.01052(13) 0.06089(9) -0.2117(8) 0.068(2) Uani 1 1 d .
H23A H 0.0252 0.0626 -0.2697 0.082 Uiso 1 1 calc R
C24 C -0.06788(13) 0.05098(7) -0.2160(6) 0.0470(15) Uani 1 1 d .
C25 C 0.08908(13) 0.01935(8) 0.0623(8) 0.0622(19) Uani 1 1 d .
C26 C 0.08437(15) 0.00448(8) -0.0089(7) 0.072(2) Uani 1 1 d .
H26A H 0.0813 0.0054 -0.0960 0.087 Uiso 1 1 calc R
C27 C 0.08417(14) -0.01223(8) 0.0500(7) 0.0600(18) Uani 1 1 d .
H27A H 0.0815 -0.0225 0.0016 0.072 Uiso 1 1 calc R
C28 C 0.08783(13) -0.01353(8) 0.1749(6) 0.0525(16) Uani 1 1 d .
C29 C 0.09272(14) 0.00132(9) 0.2461(7) 0.069(2) Uani 1 1 d .
H29A H 0.0957 0.0001 0.3331 0.083 Uiso 1 1 calc R
C30 C 0.09337(15) 0.01814(8) 0.1919(7) 0.070(2) Uani 1 1 d .
H30A H 0.0966 0.0282 0.2410 0.084 Uiso 1 1 calc R
C31 C 0.08852(12) -0.03136(8) 0.2363(6) 0.0454(15) Uani 1 1 d .
C32 C 0.18170(13) 0.11289(8) 0.1198(7) 0.0532(16) Uani 1 1 d .
C33 C 0.18004(15) 0.11071(9) 0.2448(7) 0.0675(19) Uani 1 1 d .
H33A H 0.1808 0.0992 0.2774 0.081 Uiso 1 1 calc R
C34 C 0.17733(15) 0.12445(10) 0.3267(7) 0.072(2) Uani 1 1 d .
H34A H 0.1778 0.1225 0.4139 0.087 Uiso 1 1 calc R
C35 C 0.17380(11) 0.14147(8) 0.2798(7) 0.0488(15) Uani 1 1 d .
C36 C 0.17549(15) 0.14370(9) 0.1514(6) 0.0656(19) Uani 1 1 d .
H36A H 0.1738 0.1551 0.1169 0.079 Uiso 1 1 calc R
C37 C 0.17965(16) 0.12945(10) 0.0729(7) 0.074(2) Uani 1 1 d .
H37A H 0.1811 0.1313 -0.0143 0.089 Uiso 1 1 calc R
C38 C 0.16939(12) 0.15631(8) 0.3675(8) 0.0510(16) Uani 1 1 d .
C39 C 0.26817(13) 0.07450(9) -0.0915(7) 0.0573(17) Uani 1 1 d .
C40 C 0.29119(13) 0.07382(10) -0.0101(7) 0.070(2) Uani 1 1 d .
H40A H 0.2885 0.0739 0.0774 0.084 Uiso 1 1 calc R
C41 C 0.31743(13) 0.07311(9) -0.0585(7) 0.0595(18) Uani 1 1 d .
H41A H 0.3328 0.0727 -0.0031 0.071 Uiso 1 1 calc R
C42 C 0.32235(12) 0.07296(8) -0.1850(7) 0.0517(17) Uani 1 1 d .
C43 C 0.30003(15) 0.07446(10) -0.2649(7) 0.073(2) Uani 1 1 d .
H43A H 0.3031 0.0749 -0.3522 0.088 Uiso 1 1 calc R
C44 C 0.27152(13) 0.07544(9) -0.2161(7) 0.068(2) Uani 1 1 d .
H44A H 0.2560 0.0767 -0.2703 0.082 Uiso 1 1 calc R
C45 C 0.35119(12) 0.07057(8) -0.2426(7) 0.0471(15) Uani 1 1 d .
C46 C 0.19091(13) 0.02217(9) -0.0543(8) 0.069(2) Uani 1 1 d .
C47 C 0.19809(16) 0.01166(10) -0.1578(9) 0.090(3) Uani 1 1 d .
H47A H 0.2102 0.0158 -0.2208 0.108 Uiso 1 1 calc R
C48 C 0.18634(15) -0.00564(9) -0.1638(8) 0.083(3) Uani 1 1 d .
H48A H 0.1916 -0.0132 -0.2297 0.100 Uiso 1 1 calc R
C49 C 0.16755(14) -0.01140(9) -0.0754(7) 0.0611(18) Uani 1 1 d .
C50 C 0.16237(15) -0.00091(9) 0.0251(8) 0.080(2) Uani 1 1 d .
H50A H 0.1509 -0.0051 0.0905 0.095 Uiso 1 1 calc R
C51 C 0.17401(17) 0.01639(9) 0.0333(8) 0.086(2) Uani 1 1 d .
H51A H 0.1695 0.0237 0.1020 0.103 Uiso 1 1 calc R
C52 C 0.15274(13) -0.02943(9) -0.0956(8) 0.0530(17) Uani 1 1 d .
C53 C 0.22535(16) 0.19922(10) 0.6112(9) 0.082(2) Uani 1 1 d .
H53A H 0.2177 0.2105 0.6223 0.098 Uiso 1 1 calc R
C54 C 0.23168(17) 0.17200(10) 0.5632(8) 0.088(3) Uani 1 1 d .
H54A H 0.2279 0.1604 0.5381 0.105 Uiso 1 1 calc R
C55 C 0.25655(17) 0.17739(10) 0.5987(9) 0.097(3) Uani 1 1 d .
H55A H 0.2734 0.1710 0.5975 0.116 Uiso 1 1 calc R
C56 C 0.27306(14) 0.20652(9) 0.6955(7) 0.0608(18) Uani 1 1 d .
C57 C 0.30009(17) 0.20143(10) 0.6957(9) 0.103(3) Uani 1 1 d .
H57A H 0.3054 0.1906 0.6594 0.123 Uiso 1 1 calc R
C58 C 0.3208(2) 0.21284(13) 0.7530(8) 0.106(3) Uiso 1 1 d .
H58A H 0.3398 0.2095 0.7541 0.127 Uiso 1 1 calc R
C59 C 0.31274(16) 0.22853(10) 0.8057(7) 0.072(2) Uiso 1 1 d .
C60 C 0.2857(2) 0.23330(15) 0.8059(10) 0.124(3) Uiso 1 1 d .
H60A H 0.2798 0.2440 0.8416 0.149 Uiso 1 1 calc R
C61 C 0.2656(2) 0.22106(15) 0.7481(9) 0.120(3) Uiso 1 1 d .
H61A H 0.2464 0.2240 0.7495 0.144 Uiso 1 1 calc R
C62 C 0.16761(16) 0.24231(10) -0.1288(7) 0.072(2) Uani 1 1 d .
H62A H 0.1831 0.2353 -0.1507 0.087 Uiso 1 1 calc R
C63 C 0.1400(2) 0.26443(14) -0.1129(9) 0.109(3) Uiso 1 1 d .
H63A H 0.1325 0.2759 -0.1148 0.131 Uiso 1 1 calc R
C64 C 0.12637(18) 0.24928(10) -0.0783(12) 0.133(5) Uani 1 1 d .
H64A H 0.1073 0.2484 -0.0570 0.160 Uiso 1 1 calc R

loop_
_atom_site_aniso_label
_atom_site_aniso_U_11
_atom_site_aniso_U_22
_atom_site_aniso_U_33
_atom_site_aniso_U_23
_atom_site_aniso_U_13
_atom_site_aniso_U_12
Mn1 0.0432(5) 0.0362(5) 0.0611(6) -0.0006(5) 0.0014(5) -0.0056(4)
Mn2 0.0404(5) 0.0297(5) 0.0529(5) -0.0012(4) 0.0018(4) -0.0020(4)
Mn3 0.0359(5) 0.0352(5) 0.0557(5) -0.0034(4) 0.0010(4) -0.0026(4)
N1 0.037(3) 0.046(3) 0.087(4) -0.014(3) -0.003(3) -0.001(3)
N2 0.037(3) 0.045(4) 0.133(6) 0.004(4) -0.009(3) -0.002(3)
N3 0.049(4) 0.046(4) 0.108(5) 0.007(3) 0.015(3) -0.015(3)
N4 0.056(4) 0.036(3) 0.094(4) 0.002(3) 0.012(3) -0.007(3)
O1 0.040(3) 0.078(3) 0.081(3) 0.003(3) 0.006(2) -0.013(2)
O1W 0.081(3) 0.071(3) 0.077(3) 0.015(3) 0.000(3) 0.002(3)
O2 0.129(4) 0.036(3) 0.077(3) 0.002(3) -0.012(3) -0.017(3)
O2W 0.067(3) 0.059(3) 0.059(3) -0.009(2) 0.000(2) 0.005(2)
O3 0.029(2) 0.090(4) 0.090(3) -0.009(3) 0.002(2) -0.006(2)
O4 0.112(4) 0.021(2) 0.098(4) -0.002(2) -0.002(3) -0.003(2)
O5 0.083(3) 0.041(3) 0.081(3) -0.009(3) 0.006(3) 0.011(2)
O6 0.025(2) 0.101(4) 0.078(3) -0.021(3) 0.009(2) -0.006(2)
O7 0.086(4) 0.038(3) 0.138(5) -0.029(3) 0.057(3) -0.025(2)
O8 0.086(3) 0.044(3) 0.046(3) -0.004(2) -0.002(2) -0.017(2)
O9 0.055(3) 0.039(3) 0.061(3) 0.003(2) 0.007(2) -0.006(2)
O10 0.033(2) 0.057(3) 0.059(2) 0.002(2) 0.008(2) 0.002(2)
O11 0.037(2) 0.059(3) 0.068(3) 0.007(2) -0.001(2) 0.002(2)
O12 0.089(4) 0.052(3) 0.063(3) 0.001(2) 0.002(3) 0.008(3)
O13 0.054(3) 0.026(2) 0.076(3) -0.001(2) 0.005(2) 0.0102(19)
O14 0.082(4) 0.053(3) 0.079(4) -0.019(3) -0.008(3) 0.005(2)
O15 0.054(3) 0.030(3) 0.120(4) -0.009(3) 0.020(3) -0.005(2)
O16 0.040(3) 0.071(3) 0.077(3) 0.005(3) 0.010(2) 0.004(2)
O17 0.052(3) 0.066(3) 0.063(3) -0.003(2) 0.019(2) 0.011(2)
O18 0.065(3) 0.038(3) 0.096(4) -0.010(3) 0.001(3) -0.011(2)
O19 0.053(3) 0.052(3) 0.070(3) -0.017(3) -0.008(2) -0.006(2)
C1 0.042(4) 0.035(4) 0.077(4) -0.001(3) 0.016(3) -0.004(3)
C2 0.054(4) 0.031(3) 0.086(5) -0.001(4) -0.008(4) -0.006(3)
C3 0.034(4) 0.044(4) 0.089(5) -0.015(4) 0.012(3) -0.015(3)
C4 0.051(4) 0.029(3) 0.083(5) 0.001(3) -0.008(3) -0.004(3)
C5 0.032(4) 0.049(4) 0.090(5) -0.001(4) -0.003(3) -0.013(3)
C6 0.039(4) 0.033(4) 0.065(4) -0.009(3) 0.016(3) -0.003(3)
C7 0.054(4) 0.038(4) 0.072(5) -0.021(3) 0.005(3) 0.002(3)
C8 0.034(4) 0.067(5) 0.097(5) -0.028(4) 0.017(4) 0.009(3)
C9 0.057(4) 0.061(5) 0.113(6) -0.029(5) 0.021(4) -0.019(4)
C10 0.034(4) 0.079(6) 0.111(6) -0.033(5) 0.004(4) -0.009(4)
C11 0.063(4) 0.045(4) 0.065(5) 0.005(4) -0.011(3) -0.015(3)
C12 0.097(6) 0.043(4) 0.062(5) 0.008(4) 0.001(4) -0.021(4)
C13 0.086(5) 0.049(4) 0.048(4) 0.003(3) -0.004(3) -0.016(4)
C14 0.049(4) 0.043(4) 0.062(4) -0.004(3) -0.003(3) -0.008(3)
C15 0.097(6) 0.037(4) 0.057(4) 0.005(3) -0.001(4) -0.012(4)
C16 0.121(7) 0.045(5) 0.061(5) -0.008(4) -0.008(4) -0.009(4)
C17 0.037(3) 0.042(4) 0.068(4) 0.002(4) -0.005(3) -0.009(3)
C18 0.040(4) 0.056(4) 0.069(5) 0.006(4) 0.003(4) 0.001(3)
C19 0.054(5) 0.076(5) 0.080(5) -0.015(4) 0.001(4) 0.008(4)
C20 0.035(4) 0.062(5) 0.066(4) -0.004(4) 0.001(3) 0.006(3)
C21 0.050(4) 0.042(4) 0.057(4) 0.009(3) 0.012(3) -0.002(3)
C22 0.051(5) 0.095(6) 0.067(5) -0.007(4) 0.009(4) 0.004(4)
C23 0.035(4) 0.087(6) 0.083(6) 0.004(5) 0.018(4) -0.006(3)
C24 0.062(5) 0.034(3) 0.045(4) 0.011(3) 0.002(3) 0.010(3)
C25 0.053(4) 0.034(4) 0.099(6) -0.007(4) -0.004(4) -0.001(3)
C26 0.114(6) 0.028(4) 0.075(5) -0.005(3) -0.015(4) -0.009(4)
C27 0.093(5) 0.023(3) 0.064(5) -0.005(3) -0.013(4) 0.009(3)
C28 0.067(4) 0.031(4) 0.060(4) -0.009(3) 0.009(3) -0.008(3)
C29 0.087(5) 0.048(4) 0.073(5) 0.004(4) -0.011(4) -0.014(4)
C30 0.110(6) 0.027(4) 0.073(5) -0.003(4) -0.013(4) -0.011(4)
C31 0.051(4) 0.036(4) 0.049(4) -0.002(3) -0.010(3) 0.003(3)
C32 0.056(4) 0.038(4) 0.066(5) -0.012(4) -0.004(3) 0.011(3)
C33 0.104(6) 0.031(4) 0.068(5) -0.001(3) 0.008(4) 0.002(4)
C34 0.107(6) 0.056(5) 0.054(4) -0.006(4) 0.006(4) 0.017(4)
C35 0.039(3) 0.034(4) 0.073(5) -0.010(3) -0.003(3) 0.006(3)
C36 0.097(6) 0.042(4) 0.057(5) -0.005(3) 0.001(4) 0.014(4)
C37 0.108(6) 0.053(5) 0.061(5) 0.001(4) 0.009(4) 0.002(4)
C38 0.039(4) 0.032(4) 0.082(5) -0.012(4) -0.002(3) -0.007(3)
C39 0.050(4) 0.062(5) 0.060(5) -0.005(3) 0.017(3) -0.007(3)
C40 0.034(4) 0.095(6) 0.081(5) -0.017(4) 0.005(4) -0.007(4)
C41 0.039(4) 0.071(5) 0.069(5) -0.005(4) -0.003(3) 0.000(3)
C42 0.030(3) 0.052(4) 0.073(5) 0.000(4) -0.004(3) 0.004(3)
C43 0.054(5) 0.096(6) 0.069(5) 0.010(4) 0.012(4) 0.002(4)
C44 0.039(4) 0.083(5) 0.082(5) -0.002(4) -0.009(4) 0.007(3)
C45 0.032(4) 0.039(4) 0.070(5) -0.003(4) 0.007(3) 0.007(3)
C46 0.049(4) 0.041(4) 0.116(6) -0.011(4) 0.032(4) -0.008(3)
C47 0.088(6) 0.048(5) 0.135(8) -0.027(5) 0.029(5) -0.018(4)
C48 0.065(5) 0.049(5) 0.135(7) -0.036(5) 0.011(5) -0.008(4)
C49 0.053(4) 0.040(4) 0.091(5) -0.004(4) 0.011(4) -0.014(3)
C50 0.090(6) 0.060(5) 0.089(6) -0.026(5) 0.015(5) -0.031(4)
C51 0.113(6) 0.059(5) 0.085(5) -0.034(4) 0.037(5) -0.036(4)
C52 0.037(4) 0.046(4) 0.076(5) 0.008(4) -0.008(4) -0.001(3)
C53 0.065(5) 0.044(4) 0.136(7) 0.003(4) -0.018(5) -0.004(4)
C54 0.073(6) 0.053(5) 0.137(8) -0.021(5) -0.001(5) 0.002(4)
C55 0.054(5) 0.053(5) 0.184(9) -0.016(5) -0.024(5) 0.000(4)
C56 0.049(4) 0.055(4) 0.078(5) -0.022(4) -0.001(4) -0.010(3)
C57 0.061(5) 0.073(6) 0.175(9) -0.060(6) -0.035(5) -0.003(4)
C62 0.063(5) 0.046(5) 0.107(6) 0.010(4) 0.008(4) 0.017(4)
C64 0.065(6) 0.040(5) 0.294(15) 0.033(7) 0.055(7) -0.002(4)

loop_
_atom_type_symbol
_atom_type_description
_atom_type_scat_dispersion_real
_atom_type_scat_dispersion_imag
_atom_type_scat_source
C C 0.0033 0.0016 'International Tables Vol C Tables 4.2.6.8 and 6.1.1.4'
H H 0.0000 0.0000 'International Tables Vol C Tables 4.2.6.8 and 6.1.1.4'
N N 0.0061 0.0033 'International Tables Vol C Tables 4.2.6.8 and 6.1.1.4'
O O 0.0106 0.0060 'International Tables Vol C Tables 4.2.6.8 and 6.1.1.4'
Mn Mn 0.3368 0.7283 'International Tables Vol C Tables 4.2.6.8 and 6.1.1.4'

loop_
_geom_angle_atom_site_label_1
_geom_angle_atom_site_label_2
_geom_angle_atom_site_label_3
_geom_angle
_geom_angle_site_symmetry_1
_geom_angle_site_symmetry_3
O19 Mn1 O1W 104.44(19) 4 .
O19 Mn1 O9 100.87(16) 4 .
O1W Mn1 O9 84.59(17) . .
O19 Mn1 O11 154.86(18) 4 3
O1W Mn1 O11 99.15(17) . 3
O9 Mn1 O11 89.79(15) . 3
O19 Mn1 O10 99.81(17) 4 3
O1W Mn1 O10 155.63(17) . 3
O9 Mn1 O10 93.26(16) . 3
O11 Mn1 O10 56.52(15) 3 3
O19 Mn1 N3 88.89(19) 4 .
O1W Mn1 N3 82.5(2) . .
O9 Mn1 N3 165.4(2) . .
O11 Mn1 N3 85.64(18) 3 .
O10 Mn1 N3 95.73(19) 3 .
O19 Mn1 C24 128.2(2) 4 3
O1W Mn1 C24 126.8(2) . 3
O9 Mn1 C24 91.58(16) . 3
O11 Mn1 C24 27.68(16) 3 3
O10 Mn1 C24 28.83(16) 3 3
N3 Mn1 C24 90.78(19) . 3
O8 Mn2 O18 102.20(18) . 4
O8 Mn2 O17 85.38(17) . 11_455
O18 Mn2 O17 89.41(18) 4 11_455
O8 Mn2 O15 92.53(17) . .
O18 Mn2 O15 165.23(19) 4 .
O17 Mn2 O15 90.68(18) 11_455 .
O8 Mn2 O13 168.03(16) . 4
O18 Mn2 O13 89.75(17) 4 4
O17 Mn2 O13 95.50(17) 11_455 4
O15 Mn2 O13 75.54(16) . 4
O8 Mn2 O10 86.76(16) . 3
O18 Mn2 O10 90.76(17) 4 3
O17 Mn2 O10 171.99(17) 11_455 3
O15 Mn2 O10 91.20(16) . 3
O13 Mn2 O10 92.51(15) 4 3
O16 Mn3 O14 97.61(18) 11_455 .
O16 Mn3 O2W 80.51(17) 11_455 .
O14 Mn3 O2W 93.35(19) . .
O16 Mn3 N1 162.52(19) 11_455 .
O14 Mn3 N1 92.20(18) . .
O2W Mn3 N1 84.52(18) . .
O16 Mn3 O13 92.49(16) 11_455 4
O14 Mn3 O13 122.83(18) . 4
O2W Mn3 O13 143.81(16) . 4
N1 Mn3 O13 94.30(18) . 4
O16 Mn3 O15 99.84(16) 11_455 .
O14 Mn3 O15 54.01(17) . .
O2W Mn3 O15 147.28(15) . .
N1 Mn3 O15 97.64(17) . .
O13 Mn3 O15 68.82(15) 4 .
C53 N1 C54 102.2(6) . .
C53 N1 Mn3 129.9(5) . .
C54 N1 Mn3 126.2(5) . .
C53 N2 C55 106.8(6) . .
C53 N2 C56 126.0(6) . .
C55 N2 C56 127.1(6) . .
C62 N3 C64 105.5(6) . .
C62 N3 Mn1 128.7(5) . .
C64 N3 Mn1 123.7(5) . .
C62 N4 C63 104.7(7) . .
C62 N4 C59 131.8(6) . 14_554
C63 N4 C59 123.1(7) . 14_554
C5 O1 C10 113.4(5) . .
Mn1 O1W H1WB 109.2 . .
Mn1 O1W H1WA 109.3 . .
H1WB O1W H1WA 109.5 . .
C11 O2 C2 118.4(5) . .
Mn3 O2W H2WA 109.4 . .
Mn3 O2W H2WB 109.2 . .
H2WA O2W H2WB 109.5 . .
C18 O3 C3 117.3(5) . .
C25 O4 C4 118.8(5) . .
C7 O5 C32 116.1(5) . .
C39 O6 C8 115.2(5) . .
C46 O7 C9 119.3(5) . .
C17 O8 Mn2 146.1(4) . .
C17 O9 Mn1 119.8(4) . .
C24 O10 Mn2 151.4(4) . 11_454
C24 O10 Mn1 89.8(4) . 11_454
Mn2 O10 Mn1 103.60(15) 11_454 11_454
C24 O11 Mn1 92.0(4) . 11_454
C31 O13 Mn3 105.8(4) . 8_544
C31 O13 Mn2 144.0(4) . 8_544
Mn3 O13 Mn2 99.33(15) 8_544 8_544
C38 O14 Mn3 102.3(4) . .
C38 O15 Mn2 147.4(4) . .
C38 O15 Mn3 84.8(4) . .
Mn2 O15 Mn3 93.05(16) . .
C45 O16 Mn3 127.1(4) . 3_554
C45 O17 Mn2 134.6(4) . 3_554
C52 O18 Mn2 127.2(4) . 8_544
C52 O19 Mn1 125.9(4) . 8_544
C5 C1 C4 109.1(5) . .
C5 C1 C3 110.3(6) . .
C4 C1 C3 110.6(5) . .
C5 C1 C2 110.4(5) . .
C4 C1 C2 106.3(5) . .
C3 C1 C2 110.0(5) . .
O2 C2 C1 103.5(5) . .
O2 C2 H2A 111.1 . .
C1 C2 H2A 111.1 . .
O2 C2 H2B 111.1 . .
C1 C2 H2B 111.1 . .
H2A C2 H2B 109.0 . .
O3 C3 C1 107.1(5) . .
O3 C3 H3A 110.3 . .
C1 C3 H3A 110.3 . .
O3 C3 H3B 110.3 . .
C1 C3 H3B 110.3 . .
H3A C3 H3B 108.6 . .
O4 C4 C1 104.8(5) . .
O4 C4 H4A 110.8 . .
C1 C4 H4A 110.8 . .
O4 C4 H4B 110.8 . .
C1 C4 H4B 110.8 . .
H4A C4 H4B 108.9 . .
O1 C5 C1 111.5(6) . .
O1 C5 H5A 109.3 . .
C1 C5 H5A 109.3 . .
O1 C5 H5B 109.3 . .
C1 C5 H5B 109.3 . .
H5A C5 H5B 108.0 . .
C9 C6 C10 111.9(5) . .
C9 C6 C7 108.7(5) . .
C10 C6 C7 110.6(5) . .
C9 C6 C8 109.5(5) . .
C10 C6 C8 104.9(5) . .
C7 C6 C8 111.2(5) . .
O5 C7 C6 111.5(5) . .
O5 C7 H7A 109.3 . .
C6 C7 H7A 109.3 . .
O5 C7 H7B 109.3 . .
C6 C7 H7B 109.3 . .
H7A C7 H7B 108.0 . .
O6 C8 C6 108.3(6) . .
O6 C8 H8A 110.0 . .
C6 C8 H8A 110.0 . .
O6 C8 H8B 110.0 . .
C6 C8 H8B 110.0 . .
H8A C8 H8B 108.4 . .
O7 C9 C6 110.3(6) . .
O7 C9 H9A 109.6 . .
C6 C9 H9A 109.6 . .
O7 C9 H9B 109.6 . .
C6 C9 H9B 109.6 . .
H9A C9 H9B 108.1 . .
O1 C10 C6 106.5(6) . .
O1 C10 H10A 110.4 . .
C6 C10 H10A 110.4 . .
O1 C10 H10B 110.4 . .
C6 C10 H10B 110.4 . .
H10A C10 H10B 108.6 . .
C12 C11 C16 118.8(6) . .
C12 C11 O2 125.7(6) . .
C16 C11 O2 115.6(6) . .
C11 C12 C13 120.6(6) . .
C11 C12 H12A 119.7 . .
C13 C12 H12A 119.7 . .
C14 C13 C12 119.6(6) . .
C14 C13 H13A 120.2 . .
C12 C13 H13A 120.2 . .
C13 C14 C15 121.3(6) . .
C13 C14 C17 118.5(6) . .
C15 C14 C17 119.9(6) . .
C14 C15 C16 117.5(6) . .
C14 C15 H15A 121.2 . .
C16 C15 H15A 121.2 . .
C11 C16 C15 122.2(7) . .
C11 C16 H16A 118.9 . .
C15 C16 H16A 118.9 . .
O8 C17 O9 126.2(6) . .
O8 C17 C14 116.3(6) . .
O9 C17 C14 117.5(6) . .
C23 C18 O3 125.2(6) . .
C23 C18 C19 118.7(6) . .
O3 C18 C19 116.2(7) . .
C20 C19 C18 122.9(7) . .
C20 C19 H19A 118.6 . .
C18 C19 H19A 118.6 . .
C19 C20 C21 118.7(6) . .
C19 C20 H20A 120.7 . .
C21 C20 H20A 120.7 . .
C20 C21 C22 119.6(6) . .
C20 C21 C24 121.0(5) . .
C22 C21 C24 119.4(6) . .
C21 C22 C23 119.0(7) . .
C21 C22 H22A 120.5 . .
C23 C22 H22A 120.5 . .
C18 C23 C22 121.1(6) . .
C18 C23 H23A 119.5 . .
C22 C23 H23A 119.5 . .
O11 C24 O10 121.7(6) . .
O11 C24 C21 118.3(5) . .
O10 C24 C21 120.0(6) . .
O11 C24 Mn1 60.3(3) . 11_454
O10 C24 Mn1 61.4(3) . 11_454
C21 C24 Mn1 178.5(5) . 11_454
O4 C25 C26 114.9(7) . .
O4 C25 C30 124.2(6) . .
C26 C25 C30 120.9(7) . .
C25 C26 C27 119.5(7) . .
C25 C26 H26A 120.3 . .
C27 C26 H26A 120.3 . .
C28 C27 C26 120.2(6) . .
C28 C27 H27A 119.9 . .
C26 C27 H27A 119.9 . .
C27 C28 C29 120.4(6) . .
C27 C28 C31 119.9(5) . .
C29 C28 C31 119.5(6) . .
C28 C29 C30 121.5(7) . .
C28 C29 H29A 119.3 . .
C30 C29 H29A 119.3 . .
C25 C30 C29 117.6(6) . .
C25 C30 H30A 121.2 . .
C29 C30 H30A 121.2 . .
O12 C31 O13 118.2(6) . .
O12 C31 C28 122.0(6) . .
O13 C31 C28 119.6(6) . .
C33 C32 C37 118.3(6) . .
C33 C32 O5 126.1(6) . .
C37 C32 O5 115.6(6) . .
C32 C33 C34 122.9(7) . .
C32 C33 H33A 118.5 . .
C34 C33 H33A 118.5 . .
C33 C34 C35 119.4(7) . .
C33 C34 H34A 120.3 . .
C35 C34 H34A 120.3 . .
C36 C35 C34 117.4(6) . .
C36 C35 C38 122.7(6) . .
C34 C35 C38 119.8(6) . .
C35 C36 C37 120.8(7) . .
C35 C36 H36A 119.6 . .
C37 C36 H36A 119.6 . .
C32 C37 C36 120.9(7) . .
C32 C37 H37A 119.5 . .
C36 C37 H37A 119.5 . .
O14 C38 O15 118.8(6) . .
O14 C38 C35 122.8(6) . .
O15 C38 C35 118.4(7) . .
C44 C39 O6 125.1(6) . .
C44 C39 C40 121.4(6) . .
O6 C39 C40 113.4(6) . .
C41 C40 C39 119.4(7) . .
C41 C40 H40A 120.3 . .
C39 C40 H40A 120.3 . .
C40 C41 C42 122.2(6) . .
C40 C41 H41A 118.9 . .
C42 C41 H41A 118.9 . .
C41 C42 C43 118.6(6) . .
C41 C42 C45 123.7(6) . .
C43 C42 C45 117.7(6) . .
C42 C43 C44 120.6(7) . .
C42 C43 H43A 119.7 . .
C44 C43 H43A 119.7 . .
C39 C44 C43 117.5(6) . .
C39 C44 H44A 121.2 . .
C43 C44 H44A 121.2 . .
O17 C45 O16 125.6(6) . .
O17 C45 C42 119.6(6) . .
O16 C45 C42 114.9(6) . .
C51 C46 O7 126.8(7) . .
C51 C46 C47 121.3(6) . .
O7 C46 C47 111.8(6) . .
C46 C47 C48 117.6(7) . .
C46 C47 H47A 121.2 . .
C48 C47 H47A 121.2 . .
C49 C48 C47 121.2(7) . .
C49 C48 H48A 119.4 . .
C47 C48 H48A 119.4 . .
C50 C49 C48 118.2(6) . .
C50 C49 C52 122.9(7) . .
C48 C49 C52 118.9(7) . .
C49 C50 C51 121.1(7) . .
C49 C50 H50A 119.4 . .
C51 C50 H50A 119.4 . .
C46 C51 C50 120.3(7) . .
C46 C51 H51A 119.8 . .
C50 C51 H51A 119.8 . .
O19 C52 O18 130.5(7) . .
O19 C52 C49 115.7(6) . .
O18 C52 C49 113.8(7) . .
N1 C53 N2 112.3(7) . .
N1 C53 H53A 123.9 . .
N2 C53 H53A 123.9 . .
C55 C54 N1 113.4(7) . .
C55 C54 H54A 123.3 . .
N1 C54 H54A 123.3 . .
C54 C55 N2 104.9(7) . .
C54 C55 H55A 127.6 . .
N2 C55 H55A 127.6 . .
C61 C56 C57 120.7(8) . .
C61 C56 N2 120.8(8) . .
C57 C56 N2 118.5(6) . .
C56 C57 C58 118.8(8) . .
C56 C57 H57A 120.6 . .
C58 C57 H57A 120.6 . .
C59 C58 C57 120.0(8) . .
C59 C58 H58A 120.0 . .
C57 C58 H58A 120.0 . .
C60 C59 C58 120.4(9) . .
C60 C59 N4 118.4(8) . 14_556
C58 C59 N4 121.1(7) . 14_556
C59 C60 C61 117.2(10) . .
C59 C60 H60A 121.4 . .
C61 C60 H60A 121.4 . .
C56 C61 C60 122.9(10) . .
C56 C61 H61A 118.6 . .
C60 C61 H61A 118.6 . .
N3 C62 N4 113.8(6) . .
N3 C62 H62A 123.1 . .
N4 C62 H62A 123.1 . .
C64 C63 N4 106.3(9) . .
C64 C63 H63A 126.9 . .
N4 C63 H63A 126.9 . .
N3 C64 C63 109.1(8) . .
N3 C64 H64A 125.5 . .
C63 C64 H64A 125.5 . .

loop_
_geom_bond_atom_site_label_1
_geom_bond_atom_site_label_2
_geom_bond_distance
_geom_bond_site_symmetry_2
Mn1 O19 2.032(4) 4
Mn1 O1W 2.130(5) .
Mn1 O9 2.148(4) .
Mn1 O11 2.266(4) 3
Mn1 O10 2.288(4) 3
Mn1 N3 2.297(5) .
Mn1 C24 2.606(7) 3
Mn2 O8 2.118(4) .
Mn2 O18 2.126(4) 4
Mn2 O17 2.136(4) 11_455
Mn2 O15 2.145(5) .
Mn2 O13 2.218(4) 4
Mn2 O10 2.231(4) 3
Mn3 O16 2.099(4) 11_455
Mn3 O14 2.161(4) .
Mn3 O2W 2.180(4) .
Mn3 N1 2.184(5) .
Mn3 O13 2.213(4) 4
Mn3 O15 2.498(5) .
N1 C53 1.321(8) .
N1 C54 1.407(8) .
N2 C53 1.349(8) .
N2 C55 1.397(9) .
N2 C56 1.432(8) .
N3 C62 1.296(8) .
N3 C64 1.320(9) .
N4 C62 1.300(8) .
N4 C63 1.371(10) .
N4 C59 1.409(8) 14_554
O1 C5 1.390(7) .
O1 C10 1.457(7) .
O1W H1WB 0.9600 .
O1W H1WA 0.9598 .
O2 C11 1.361(7) .
O2 C2 1.432(7) .
O2W H2WA 0.9595 .
O2W H2WB 0.9600 .
O3 C18 1.350(7) .
O3 C3 1.456(7) .
O4 C25 1.366(7) .
O4 C4 1.430(7) .
O5 C7 1.359(7) .
O5 C32 1.368(7) .
O6 C39 1.380(7) .
O6 C8 1.410(7) .
O7 C46 1.368(7) .
O7 C9 1.395(8) .
O8 C17 1.215(8) .
O9 C17 1.267(7) .
O10 C24 1.257(7) .
O10 Mn2 2.231(4) 11_454
O10 Mn1 2.288(4) 11_454
O11 C24 1.212(7) .
O11 Mn1 2.266(4) 11_454
O12 C31 1.225(7) .
O13 C31 1.292(7) .
O13 Mn3 2.213(4) 8_544
O13 Mn2 2.218(4) 8_544
O14 C38 1.215(7) .
O15 C38 1.267(7) .
O16 C45 1.286(7) .
O16 Mn3 2.098(4) 3_554
O17 C45 1.198(7) .
O17 Mn2 2.136(4) 3_554
O18 C52 1.238(8) .
O18 Mn2 2.126(4) 8_544
O19 C52 1.208(8) .
O19 Mn1 2.032(4) 8_544
C1 C5 1.444(8) .
C1 C4 1.538(8) .
C1 C3 1.528(8) .
C1 C2 1.547(8) .
C2 H2A 0.9700 .
C2 H2B 0.9700 .
C3 H3A 0.9700 .
C3 H3B 0.9700 .
C4 H4A 0.9700 .
C4 H4B 0.9700 .
C5 H5A 0.9700 .
C5 H5B 0.9700 .
C6 C9 1.493(9) .
C6 C10 1.515(9) .
C6 C7 1.510(8) .
C6 C8 1.538(8) .
C7 H7A 0.9700 .
C7 H7B 0.9700 .
C8 H8A 0.9700 .
C8 H8B 0.9700 .
C9 H9A 0.9700 .
C9 H9B 0.9700 .
C10 H10A 0.9700 .
C10 H10B 0.9700 .
C11 C12 1.334(9) .
C11 C16 1.373(9) .
C12 C13 1.394(9) .
C12 H12A 0.9300 .
C13 C14 1.347(8) .
C13 H13A 0.9300 .
C14 C15 1.367(8) .
C14 C17 1.538(8) .
C15 C16 1.376(9) .
C15 H15A 0.9300 .
C16 H16A 0.9300 .
C18 C23 1.310(9) .
C18 C19 1.366(9) .
C19 C20 1.333(8) .
C19 H19A 0.9300 .
C20 C21 1.360(8) .
C20 H20A 0.9300 .
C21 C22 1.377(8) .
C21 C24 1.519(8) .
C22 C23 1.382(9) .
C22 H22A 0.9300 .
C23 H23A 0.9300 .
C24 Mn1 2.606(7) 11_454
C25 C26 1.361(8) .
C25 C30 1.382(9) .
C26 C27 1.399(8) .
C26 H26A 0.9300 .
C27 C28 1.329(8) .
C27 H27A 0.9300 .
C28 C29 1.362(8) .
C28 C31 1.486(8) .
C29 C30 1.385(8) .
C29 H29A 0.9300 .
C30 H30A 0.9300 .
C32 C33 1.328(9) .
C32 C37 1.339(9) .
C33 C34 1.349(9) .
C33 H33A 0.9300 .
C34 C35 1.379(8) .
C34 H34A 0.9300 .
C35 C36 1.364(9) .
C35 C38 1.460(8) .
C36 C37 1.365(9) .
C36 H36A 0.9300 .
C37 H37A 0.9300 .
C39 C44 1.323(9) .
C39 C40 1.383(9) .
C40 C41 1.338(8) .
C40 H40A 0.9300 .
C41 C42 1.352(8) .
C41 H41A 0.9300 .
C42 C43 1.351(9) .
C42 C45 1.499(8) .
C43 C44 1.440(8) .
C43 H43A 0.9300 .
C44 H44A 0.9300 .
C46 C51 1.293(9) .
C46 C47 1.386(9) .
C47 C48 1.413(9) .
C47 H47A 0.9300 .
C48 C49 1.355(9) .
C48 H48A 0.9300 .
C49 C50 1.341(9) .
C49 C52 1.537(9) .
C50 C51 1.411(9) .
C50 H50A 0.9300 .
C51 H51A 0.9300 .
C53 H53A 0.9300 .
C54 C55 1.295(9) .
C54 H54A 0.9300 .
C55 H55A 0.9300 .
C56 C61 1.273(11) .
C56 C57 1.330(9) .
C57 C58 1.432(11) .
C57 H57A 0.9300 .
C58 C59 1.355(10) .
C58 H58A 0.9300 .
C59 C60 1.324(10) .
C59 N4 1.409(8) 14_556
C60 C61 1.454(12) .
C60 H60A 0.9300 .
C61 H61A 0.9300 .
C62 H62A 0.9300 .
C63 C64 1.355(11) .
C63 H63A 0.9300 .
C64 H64A 0.9300 .

loop_
_platon_squeeze_void_nr
_platon_squeeze_void_average_x
_platon_squeeze_void_average_y
_platon_squeeze_void_average_z
_platon_squeeze_void_volume
_platon_squeeze_void_count_electrons
_platon_squeeze_void_content
1 0.000 0.000 0.034 225 49 ' '
2 0.092 0.131 0.620 15993 6021 ' '
3 0.000 0.500 0.534 225 49 ' '
4 0.250 0.250 0.284 225 49 ' '
5 0.250 0.750 0.784 225 49 ' '
6 0.500 0.500 1.034 225 49 ' '
7 0.500 1.000 0.534 225 49 ' '
8 0.750 0.250 0.784 225 49 ' '
9 0.750 0.750 0.284 225 49 ' '
